data_7042084
loop_
_publ_author_name
'Pop, Alexandra'
'Bellini, Cl\'ement'
'\,Suteu, R\(azvan'
'Dorcet, Vincent'
'Roisnel, Thierry'
'Carpentier, Jean-Fran\,cois'
'Silvestru, Anca'
'Sarazin, Yann'

_publ_section_title
;
 Cadmium complexes bearing (Me2)N^E^O(-) (E = S, Se)
 organochalcogenoalkoxides and their zinc and mercury analogues.
;
_journal_issue 10
_journal_name_full 'Dalton transactions (Cambridge, England : 2003)'
_journal_page_first 3179
_journal_page_last 3191
_journal_paper_doi 10.1039/c7dt00279c
_journal_volume 46
_journal_year 2017
_chemical_compound_source 'synthesis as described'
_chemical_formula_moiety 'C19 H38 Cd1 N2 O1 S1 Si2'
_chemical_formula_sum 'C19 H38 Cd N2 O S Si2'
_chemical_formula_weight 511.15
_chemical_name_systematic
;
 ?
;
_space_group_IT_number 2
_symmetry_cell_setting triclinic
_symmetry_Int_Tables_number 2
_symmetry_space_group_name_Hall '-P 1'
_symmetry_space_group_name_H-M 'P -1'
_atom_sites_solution_hydrogens geom
_atom_sites_solution_primary direct
_atom_sites_solution_secondary difmap
_audit_conform_dict_location ftp://ftp.iucr.org/pub/cif_core.dic
_audit_conform_dict_name cif_core.dic
_audit_conform_dict_version 2.3
_audit_creation_date 2014-10-16T11:26:15-00:00
_audit_creation_method 'WinGX routine CIF_UPDATE'
_audit_update_record
;
2016-11-22 deposited with the CCDC.
2017-02-13 downloaded from the CCDC.
;
_cell_angle_alpha 71.180(2)
_cell_angle_beta 70.430(2)
_cell_angle_gamma 69.4360(10)
_cell_formula_units_Z 2
_cell_length_a 9.1973(4)
_cell_length_b 12.6308(4)
_cell_length_c 13.1425(5)
_cell_measurement_reflns_used 6442
_cell_measurement_temperature 150(2)
_cell_measurement_theta_max 26.07
_cell_measurement_theta_min 2.44
_cell_measurement_wavelength 0.71073
_cell_volume 1310.05(9)
_computing_cell_refinement 'Bruker APEX2 (Bruker, 2006)'
_computing_data_collection 'Bruker APEX2 (Bruker, 2006)'
_computing_data_reduction 'Bruker APEX2 (Bruker, 2006)'
_computing_molecular_graphics 'Ortep-3 for Windows (Farrugia, 1997)'
_computing_publication_material
;
          WinGX publication routines (Farrugia, 2012),
          CRYSCALc (T. Roisnel, local program, 2014)
;
_computing_structure_refinement 'SHELXL-97 (Sheldrick, 1997)'
_computing_structure_solution 'SIR97 (Altomare et al., 1999)'
_diffrn_ambient_temperature 150(2)
_diffrn_detector 'CCD plate'
_diffrn_measured_fraction_theta_full 0.99
_diffrn_measured_fraction_theta_max 0.99
_diffrn_measurement_device_type 'APEXII, Bruker-AXS'
_diffrn_measurement_method 'CCD rotation images, thin slices'
_diffrn_radiation_monochromator graphite
_diffrn_radiation_probe x-ray
_diffrn_radiation_type MoK\a
_diffrn_radiation_wavelength 0.71073
_diffrn_reflns_av_R_equivalents 0.0356
_diffrn_reflns_av_unetI/netI 0.044
_diffrn_reflns_limit_h_max 11
_diffrn_reflns_limit_h_min -11
_diffrn_reflns_limit_k_max 16
_diffrn_reflns_limit_k_min -12
_diffrn_reflns_limit_l_max 17
_diffrn_reflns_limit_l_min -15
_diffrn_reflns_number 18315
_diffrn_reflns_theta_full 27.48
_diffrn_reflns_theta_max 27.48
_diffrn_reflns_theta_min 3.3
_exptl_absorpt_coefficient_mu 1.015
_exptl_absorpt_correction_T_max 0.825
_exptl_absorpt_correction_T_min 0.762
_exptl_absorpt_correction_type multi-scan
_exptl_absorpt_process_details
;
  [Sheldrick, G.M. (2002). SADABS Bruker AXS Inc., Madison, Wisconsin, USA]
;
_exptl_crystal_colour colourless
_exptl_crystal_density_diffrn 1.296
_exptl_crystal_density_method 'not measured'
_exptl_crystal_description prism
_exptl_crystal_F_000 532
_exptl_crystal_size_max 0.6
_exptl_crystal_size_mid 0.27
_exptl_crystal_size_min 0.19
_refine_diff_density_max 0.878
_refine_diff_density_min -0.467
_refine_diff_density_rms 0.072
_refine_ls_extinction_method none
_refine_ls_goodness_of_fit_ref 1.034
_refine_ls_hydrogen_treatment constr
_refine_ls_matrix_type full
_refine_ls_number_parameters 245
_refine_ls_number_reflns 5938
_refine_ls_number_restraints 0
_refine_ls_restrained_S_all 1.034
_refine_ls_R_factor_all 0.0403
_refine_ls_R_factor_gt 0.033
_refine_ls_shift/su_max 0.001
_refine_ls_shift/su_mean 0
_refine_ls_structure_factor_coef Fsqd
_refine_ls_weighting_details 'calc w=1/[\s^2^(Fo^2^)+(0.0255P)^2^+0.4264P] where P=(Fo^2^+2Fc^2^)/3'
_refine_ls_weighting_scheme calc
_refine_ls_wR_factor_gt 0.0651
_refine_ls_wR_factor_ref 0.0679
_reflns_number_gt 5152
_reflns_number_total 5938
_reflns_threshold_expression >2sigma(I)
_cod_data_source_file c7dt00279c2.cif
_cod_data_source_block ALE239
_cod_depositor_comments
;
The following automatic conversions were performed:

'_symmetry_cell_setting' value 'Triclinic' changed to 'triclinic'
according to
/usr/data/users/saulius/crontab/automatic-downloads/rss-feeds/RSC/lib/dictionaries/cif_core.dic
dictionary named 'cif_core.dic' version 2.4.2 from 2011-04-26.

Automatic conversion script
Id: cif_fix_values 4268 2015-11-12 08:31:59Z antanas 

 Adding full bibliography for 7042078--7042085.cif.
;
_cod_database_code 7042084

loop_
_symmetry_equiv_pos_as_xyz
'x, y, z'
'-x, -y, -z'

loop_
_atom_site_label
_atom_site_type_symbol
_atom_site_fract_x
_atom_site_fract_y
_atom_site_fract_z
_atom_site_U_iso_or_equiv
_atom_site_adp_type
_atom_site_occupancy
_atom_site_symmetry_multiplicity
_atom_site_calc_flag
_atom_site_refinement_flags
C1 C 0.8447(4) 0.2708(3) 0.7288(2) 0.0499(8) Uani 1 1 d .
H1A H 0.8706 0.3206 0.6544 0.075 Uiso 1 1 calc R
H1B H 0.9395 0.2389 0.7589 0.075 Uiso 1 1 calc R
H1C H 0.7571 0.3167 0.7775 0.075 Uiso 1 1 calc R
C2 C 0.7380(4) 0.0576(3) 0.8654(2) 0.0700(11) Uani 1 1 d .
H2A H 0.6477 0.1035 0.9127 0.105 Uiso 1 1 calc R
H2B H 0.8328 0.0317 0.8947 0.105 Uiso 1 1 calc R
H2C H 0.7104 -0.0103 0.8645 0.105 Uiso 1 1 calc R
C3 C 0.9613(4) 0.0569(3) 0.6374(3) 0.0669(10) Uani 1 1 d .
H3A H 0.9389 -0.0153 0.6425 0.1 Uiso 1 1 calc R
H3B H 1.0543 0.0384 0.6669 0.1 Uiso 1 1 calc R
H3C H 0.9841 0.0994 0.5595 0.1 Uiso 1 1 calc R
C4 C 0.6115(6) -0.0224(3) 0.6458(4) 0.1026(17) Uani 1 1 d .
H4A H 0.6899 -0.0181 0.5736 0.154 Uiso 1 1 calc R
H4B H 0.5372 -0.064 0.6493 0.154 Uiso 1 1 calc R
H4C H 0.6676 -0.0639 0.705 0.154 Uiso 1 1 calc R
C5 C 0.3346(4) 0.1118(3) 0.7965(3) 0.0660(10) Uani 1 1 d .
H5A H 0.3834 0.0671 0.8588 0.099 Uiso 1 1 calc R
H5B H 0.2659 0.0709 0.7905 0.099 Uiso 1 1 calc R
H5C H 0.2698 0.1889 0.8092 0.099 Uiso 1 1 calc R
C6 C 0.3950(5) 0.2063(4) 0.5487(3) 0.0853(14) Uani 1 1 d .
H6A H 0.342 0.2873 0.5536 0.128 Uiso 1 1 calc R
H6B H 0.315 0.1685 0.5546 0.128 Uiso 1 1 calc R
H6C H 0.4748 0.204 0.4774 0.128 Uiso 1 1 calc R
C7 C 0.7869(3) 0.4389(3) 0.3603(2) 0.0412(7) Uani 1 1 d .
C8 C 0.9198(4) 0.3437(3) 0.4085(2) 0.0672(11) Uani 1 1 d .
H8A H 0.9666 0.3771 0.4436 0.101 Uiso 1 1 calc R
H8B H 1.0032 0.3107 0.3489 0.101 Uiso 1 1 calc R
H8C H 0.8749 0.2825 0.464 0.101 Uiso 1 1 calc R
C9 C 0.8561(3) 0.5350(3) 0.2743(2) 0.0522(8) Uani 1 1 d .
H9A H 0.7692 0.5987 0.2479 0.078 Uiso 1 1 calc R
H9B H 0.9336 0.5039 0.2116 0.078 Uiso 1 1 calc R
H9C H 0.9099 0.5642 0.3082 0.078 Uiso 1 1 calc R
C10 C 0.7160(3) 0.3826(2) 0.3085(2) 0.0430(7) Uani 1 1 d .
H10A H 0.6881 0.3137 0.3643 0.052 Uiso 1 1 calc R
H10B H 0.8003 0.3545 0.2455 0.052 Uiso 1 1 calc R
C11 C 0.6151(3) 0.5439(2) 0.11764(18) 0.0252(5) Uani 1 1 d .
C12 C 0.5975(3) 0.6633(2) 0.0909(2) 0.0300(5) Uani 1 1 d .
H12 H 0.5531 0.7046 0.148 0.036 Uiso 1 1 calc R
C13 C 0.6441(3) 0.7219(2) -0.0181(2) 0.0342(6) Uani 1 1 d .
H13 H 0.6314 0.8032 -0.0359 0.041 Uiso 1 1 calc R
C14 C 0.7095(3) 0.6612(2) -0.1016(2) 0.0367(6) Uani 1 1 d .
H14 H 0.7436 0.7005 -0.1765 0.044 Uiso 1 1 calc R
C15 C 0.7247(3) 0.5438(2) -0.0752(2) 0.0329(6) Uani 1 1 d .
H15 H 0.769 0.5034 -0.1331 0.039 Uiso 1 1 calc R
C16 C 0.6774(3) 0.4824(2) 0.03359(19) 0.0260(5) Uani 1 1 d .
C17 C 0.6873(3) 0.3551(2) 0.0560(2) 0.0323(6) Uani 1 1 d .
H17A H 0.5896 0.3397 0.1125 0.039 Uiso 1 1 calc R
H17B H 0.6886 0.3386 -0.0131 0.039 Uiso 1 1 calc R
C18 C 0.9744(3) 0.2791(3) 0.0091(3) 0.0503(8) Uani 1 1 d .
H18A H 0.9683 0.2619 -0.0567 0.075 Uiso 1 1 calc R
H18B H 1.0638 0.2206 0.0373 0.075 Uiso 1 1 calc R
H18C H 0.9917 0.3563 -0.0109 0.075 Uiso 1 1 calc R
Cd1 Cd 0.54821(2) 0.383313(15) 0.599663(13) 0.02758(6) Uani 1 1 d .
N1 N 0.6182(3) 0.20344(18) 0.66604(17) 0.0349(5) Uani 1 1 d .
N2 N 0.8260(3) 0.27681(18) 0.09401(18) 0.0358(5) Uani 1 1 d .
O1 O 0.66648(19) 0.48777(15) 0.44670(13) 0.0323(4) Uani 1 1 d .
S1 S 0.53921(8) 0.47413(5) 0.25860(5) 0.03150(15) Uani 1 1 d .
Si1 Si 0.78179(10) 0.14934(7) 0.72031(6) 0.0423(2) Uani 1 1 d .
Si2 Si 0.49661(12) 0.12815(8) 0.66438(7) 0.0545(3) Uani 1 1 d .
C19 C 0.8075(4) 0.1595(3) 0.1323(3) 0.0632(9) Uani 1 1 d .
H19A H 0.7097 0.1577 0.1924 0.095 Uiso 1 1 calc R
H19B H 0.9005 0.106 0.1596 0.095 Uiso 1 1 calc R
H19C H 0.8 0.1358 0.0706 0.095 Uiso 1 1 calc R

loop_
_atom_site_aniso_label
_atom_site_aniso_U_11
_atom_site_aniso_U_22
_atom_site_aniso_U_33
_atom_site_aniso_U_23
_atom_site_aniso_U_13
_atom_site_aniso_U_12
C1 0.0421(17) 0.068(2) 0.0397(17) -0.0141(15) -0.0196(13) -0.0043(15)
C2 0.078(3) 0.052(2) 0.0334(17) 0.0036(15) -0.0038(16) 0.0148(18)
C3 0.068(2) 0.054(2) 0.0438(19) -0.0125(16) -0.0013(16) 0.0144(17)
C4 0.130(4) 0.065(3) 0.109(3) -0.057(3) 0.037(3) -0.052(3)
C5 0.078(2) 0.061(2) 0.064(2) -0.0209(18) 0.0092(19) -0.044(2)
C6 0.108(3) 0.127(4) 0.062(2) -0.026(2) -0.018(2) -0.081(3)
C7 0.0298(14) 0.0510(17) 0.0228(13) 0.0039(12) -0.0014(11) -0.0038(12)
C8 0.0360(17) 0.088(3) 0.0302(16) 0.0065(16) -0.0017(13) 0.0135(16)
C9 0.0337(16) 0.080(2) 0.0305(15) 0.0055(15) -0.0026(12) -0.0226(16)
C10 0.0486(17) 0.0344(15) 0.0244(13) 0.0007(11) -0.0046(12) 0.0029(13)
C11 0.0244(12) 0.0265(12) 0.0231(12) -0.0017(10) -0.0067(9) -0.0080(10)
C12 0.0320(13) 0.0281(13) 0.0300(13) -0.0065(11) -0.0075(11) -0.0087(11)
C13 0.0301(14) 0.0331(14) 0.0365(15) -0.0028(12) -0.0049(11) -0.0132(11)
C14 0.0277(13) 0.0496(17) 0.0249(13) -0.0005(12) -0.0035(11) -0.0118(12)
C15 0.0250(13) 0.0435(16) 0.0289(13) -0.0122(12) -0.0049(10) -0.0062(11)
C16 0.0182(11) 0.0311(13) 0.0302(13) -0.0092(10) -0.0080(10) -0.0050(10)
C17 0.0266(13) 0.0332(14) 0.0408(15) -0.0166(12) -0.0077(11) -0.0060(11)
C18 0.0306(15) 0.0515(19) 0.0566(19) -0.0143(15) -0.0068(14) 0.0009(13)
Cd1 0.02876(11) 0.03005(11) 0.01928(10) -0.00068(7) -0.00451(7) -0.00855(7)
N1 0.0460(13) 0.0276(11) 0.0277(11) -0.0071(9) -0.0020(10) -0.0121(10)
N2 0.0320(12) 0.0312(12) 0.0407(13) -0.0079(10) -0.0090(10) -0.0050(9)
O1 0.0272(9) 0.0424(10) 0.0191(8) 0.0010(7) -0.0030(7) -0.0098(8)
S1 0.0355(3) 0.0285(3) 0.0255(3) -0.0052(3) -0.0010(3) -0.0101(3)
Si1 0.0484(5) 0.0331(4) 0.0259(4) -0.0041(3) -0.0053(3) 0.0054(3)
Si2 0.0762(6) 0.0494(5) 0.0462(5) -0.0229(4) 0.0066(4) -0.0368(5)
C19 0.057(2) 0.0335(17) 0.087(3) -0.0067(17) -0.0164(19) -0.0063(15)

loop_
_atom_type_symbol
_atom_type_description
_atom_type_scat_dispersion_real
_atom_type_scat_dispersion_imag
_atom_type_scat_source
C C 0.0033 0.0016 'International Tables Vol C Tables 4.2.6.8 and 6.1.1.4'
H H 0 0 'International Tables Vol C Tables 4.2.6.8 and 6.1.1.4'
Cd Cd -0.8075 1.2024 'International Tables Vol C Tables 4.2.6.8 and 6.1.1.4'
N N 0.0061 0.0033 'International Tables Vol C Tables 4.2.6.8 and 6.1.1.4'
O O 0.0106 0.006 'International Tables Vol C Tables 4.2.6.8 and 6.1.1.4'
S S 0.1246 0.1234 'International Tables Vol C Tables 4.2.6.8 and 6.1.1.4'
Si Si 0.0817 0.0704 'International Tables Vol C Tables 4.2.6.8 and 6.1.1.4'

loop_
_geom_angle_atom_site_label_1
_geom_angle_atom_site_label_2
_geom_angle_atom_site_label_3
_geom_angle
_geom_angle_site_symmetry_1
_geom_angle_site_symmetry_3
Si1 C1 H1A 109.5 . .
Si1 C1 H1B 109.5 . .
H1A C1 H1B 109.5 . .
Si1 C1 H1C 109.5 . .
H1A C1 H1C 109.5 . .
H1B C1 H1C 109.5 . .
Si1 C2 H2A 109.5 . .
Si1 C2 H2B 109.5 . .
H2A C2 H2B 109.5 . .
Si1 C2 H2C 109.5 . .
H2A C2 H2C 109.5 . .
H2B C2 H2C 109.5 . .
Si1 C3 H3A 109.5 . .
Si1 C3 H3B 109.5 . .
H3A C3 H3B 109.5 . .
Si1 C3 H3C 109.5 . .
H3A C3 H3C 109.5 . .
H3B C3 H3C 109.5 . .
Si2 C4 H4A 109.5 . .
Si2 C4 H4B 109.5 . .
H4A C4 H4B 109.5 . .
Si2 C4 H4C 109.5 . .
H4A C4 H4C 109.5 . .
H4B C4 H4C 109.5 . .
Si2 C5 H5A 109.5 . .
Si2 C5 H5B 109.5 . .
H5A C5 H5B 109.5 . .
Si2 C5 H5C 109.5 . .
H5A C5 H5C 109.5 . .
H5B C5 H5C 109.5 . .
Si2 C6 H6A 109.5 . .
Si2 C6 H6B 109.5 . .
H6A C6 H6B 109.5 . .
Si2 C6 H6C 109.5 . .
H6A C6 H6C 109.5 . .
H6B C6 H6C 109.5 . .
O1 C7 C10 110.1(2) . .
O1 C7 C9 108.5(2) . .
C10 C7 C9 111.4(2) . .
O1 C7 C8 109.6(2) . .
C10 C7 C8 107.5(3) . .
C9 C7 C8 109.7(2) . .
C7 C8 H8A 109.5 . .
C7 C8 H8B 109.5 . .
H8A C8 H8B 109.5 . .
C7 C8 H8C 109.5 . .
H8A C8 H8C 109.5 . .
H8B C8 H8C 109.5 . .
C7 C9 H9A 109.5 . .
C7 C9 H9B 109.5 . .
H9A C9 H9B 109.5 . .
C7 C9 H9C 109.5 . .
H9A C9 H9C 109.5 . .
H9B C9 H9C 109.5 . .
C7 C10 S1 116.45(19) . .
C7 C10 H10A 108.2 . .
S1 C10 H10A 108.2 . .
C7 C10 H10B 108.2 . .
S1 C10 H10B 108.2 . .
H10A C10 H10B 107.3 . .
C12 C11 C16 120.2(2) . .
C12 C11 S1 118.81(17) . .
C16 C11 S1 120.75(18) . .
C13 C12 C11 120.6(2) . .
C13 C12 H12 119.7 . .
C11 C12 H12 119.7 . .
C12 C13 C14 119.6(2) . .
C12 C13 H13 120.2 . .
C14 C13 H13 120.2 . .
C15 C14 C13 119.7(2) . .
C15 C14 H14 120.1 . .
C13 C14 H14 120.1 . .
C14 C15 C16 122.1(2) . .
C14 C15 H15 118.9 . .
C16 C15 H15 118.9 . .
C15 C16 C11 117.8(2) . .
C15 C16 C17 119.4(2) . .
C11 C16 C17 122.8(2) . .
N2 C17 C16 114.04(19) . .
N2 C17 H17A 108.7 . .
C16 C17 H17A 108.7 . .
N2 C17 H17B 108.7 . .
C16 C17 H17B 108.7 . .
H17A C17 H17B 107.6 . .
N2 C18 H18A 109.5 . .
N2 C18 H18B 109.5 . .
H18A C18 H18B 109.5 . .
N2 C18 H18C 109.5 . .
H18A C18 H18C 109.5 . .
H18B C18 H18C 109.5 . .
N1 Cd1 O1 128.96(7) . .
N1 Cd1 O1 136.79(8) . 2_666
O1 Cd1 O1 81.34(6) . 2_666
N1 Cd1 S1 117.18(6) . 2_666
O1 Cd1 S1 100.40(5) . 2_666
O1 Cd1 S1 78.18(5) 2_666 2_666
N1 Cd1 Cd1 153.52(5) . 2_666
O1 Cd1 Cd1 40.75(4) . 2_666
O1 Cd1 Cd1 40.59(4) 2_666 2_666
S1 Cd1 Cd1 89.060(15) 2_666 2_666
Si1 N1 Si2 127.33(13) . .
Si1 N1 Cd1 117.68(11) . .
Si2 N1 Cd1 114.93(12) . .
C17 N2 C18 112.7(2) . .
C17 N2 C19 109.0(2) . .
C18 N2 C19 109.9(2) . .
C7 O1 Cd1 123.21(15) . .
C7 O1 Cd1 116.37(14) . 2_666
Cd1 O1 Cd1 98.66(6) . 2_666
C11 S1 C10 105.24(12) . .
C11 S1 Cd1 112.08(7) . 2_666
C10 S1 Cd1 93.30(9) . 2_666
N1 Si1 C1 110.12(12) . .
N1 Si1 C2 112.09(15) . .
C1 Si1 C2 106.49(16) . .
N1 Si1 C3 114.00(14) . .
C1 Si1 C3 107.17(16) . .
C2 Si1 C3 106.56(14) . .
N1 Si2 C6 110.09(14) . .
N1 Si2 C4 111.92(17) . .
C6 Si2 C4 108.5(2) . .
N1 Si2 C5 112.54(13) . .
C6 Si2 C5 107.06(18) . .
C4 Si2 C5 106.50(17) . .
N2 C19 H19A 109.5 . .
N2 C19 H19B 109.5 . .
H19A C19 H19B 109.5 . .
N2 C19 H19C 109.5 . .
H19A C19 H19C 109.5 . .
H19B C19 H19C 109.5 . .

loop_
_geom_bond_atom_site_label_1
_geom_bond_atom_site_label_2
_geom_bond_distance
_geom_bond_site_symmetry_2
C1 Si1 1.865(3) .
C1 H1A 0.98 .
C1 H1B 0.98 .
C1 H1C 0.98 .
C2 Si1 1.879(3) .
C2 H2A 0.98 .
C2 H2B 0.98 .
C2 H2C 0.98 .
C3 Si1 1.881(3) .
C3 H3A 0.98 .
C3 H3B 0.98 .
C3 H3C 0.98 .
C4 Si2 1.873(4) .
C4 H4A 0.98 .
C4 H4B 0.98 .
C4 H4C 0.98 .
C5 Si2 1.879(3) .
C5 H5A 0.98 .
C5 H5B 0.98 .
C5 H5C 0.98 .
C6 Si2 1.869(4) .
C6 H6A 0.98 .
C6 H6B 0.98 .
C6 H6C 0.98 .
C7 O1 1.424(3) .
C7 C10 1.526(4) .
C7 C9 1.528(4) .
C7 C8 1.528(4) .
C8 H8A 0.98 .
C8 H8B 0.98 .
C8 H8C 0.98 .
C9 H9A 0.98 .
C9 H9B 0.98 .
C9 H9C 0.98 .
C10 S1 1.821(3) .
C10 H10A 0.99 .
C10 H10B 0.99 .
C11 C12 1.395(3) .
C11 C16 1.403(3) .
C11 S1 1.791(2) .
C12 C13 1.382(3) .
C12 H12 0.95 .
C13 C14 1.388(3) .
C13 H13 0.95 .
C14 C15 1.375(4) .
C14 H14 0.95 .
C15 C16 1.393(3) .
C15 H15 0.95 .
C16 C17 1.514(3) .
C17 N2 1.441(3) .
C17 H17A 0.99 .
C17 H17B 0.99 .
C18 N2 1.448(3) .
C18 H18A 0.98 .
C18 H18B 0.98 .
C18 H18C 0.98 .
Cd1 N1 2.099(2) .
Cd1 O1 2.1903(16) .
Cd1 O1 2.1975(17) 2_666
Cd1 S1 2.7390(6) 2_666
Cd1 Cd1 3.3280(4) 2_666
N1 Si1 1.709(2) .
N1 Si2 1.713(2) .
N2 C19 1.455(4) .
O1 Cd1 2.1975(17) 2_666
S1 Cd1 2.7390(6) 2_666
C19 H19A 0.98 .
C19 H19B 0.98 .
C19 H19C 0.98 .

loop_
_geom_torsion_atom_site_label_1
_geom_torsion_atom_site_label_2
_geom_torsion_atom_site_label_3
_geom_torsion_atom_site_label_4
_geom_torsion
_geom_torsion_site_symmetry_1
_geom_torsion_site_symmetry_4
O1 C7 C10 S1 54.0(3) . .
C9 C7 C10 S1 -66.5(3) . .
C8 C7 C10 S1 173.28(18) . .
C16 C11 C12 C13 -1.3(4) . .
S1 C11 C12 C13 -175.39(19) . .
C11 C12 C13 C14 -0.2(4) . .
C12 C13 C14 C15 1.1(4) . .
C13 C14 C15 C16 -0.5(4) . .
C14 C15 C16 C11 -1.1(4) . .
C14 C15 C16 C17 176.0(2) . .
C12 C11 C16 C15 2.0(3) . .
S1 C11 C16 C15 175.90(18) . .
C12 C11 C16 C17 -175.0(2) . .
S1 C11 C16 C17 -1.0(3) . .
C15 C16 C17 N2 100.3(3) . .
C11 C16 C17 N2 -82.8(3) . .
O1 Cd1 N1 Si1 71.35(14) . .
O1 Cd1 N1 Si1 -163.34(8) 2_666 .
S1 Cd1 N1 Si1 -61.20(12) 2_666 .
Cd1 Cd1 N1 Si1 127.18(11) 2_666 .
O1 Cd1 N1 Si2 -111.34(11) . .
O1 Cd1 N1 Si2 13.97(16) 2_666 .
S1 Cd1 N1 Si2 116.11(9) 2_666 .
Cd1 Cd1 N1 Si2 -55.50(19) 2_666 .
C16 C17 N2 C18 -68.3(3) . .
C16 C17 N2 C19 169.4(2) . .
C10 C7 O1 Cd1 64.8(2) . .
C9 C7 O1 Cd1 -173.02(16) . .
C8 C7 O1 Cd1 -53.2(3) . .
C10 C7 O1 Cd1 -56.9(2) . 2_666
C9 C7 O1 Cd1 65.3(2) . 2_666
C8 C7 O1 Cd1 -174.9(2) . 2_666
N1 Cd1 O1 C7 16.0(2) . .
O1 Cd1 O1 C7 -129.5(2) 2_666 .
S1 Cd1 O1 C7 154.25(17) 2_666 .
Cd1 Cd1 O1 C7 -129.5(2) 2_666 .
N1 Cd1 O1 Cd1 145.58(8) . 2_666
O1 Cd1 O1 Cd1 0 2_666 2_666
S1 Cd1 O1 Cd1 -76.20(5) 2_666 2_666
C12 C11 S1 C10 -110.9(2) . .
C16 C11 S1 C10 75.1(2) . .
C12 C11 S1 Cd1 -10.8(2) . 2_666
C16 C11 S1 Cd1 175.20(16) . 2_666
C7 C10 S1 C11 89.0(2) . .
C7 C10 S1 Cd1 -24.93(19) . 2_666
Si2 N1 Si1 C1 -167.64(15) . .
Cd1 N1 Si1 C1 9.30(16) . .
Si2 N1 Si1 C2 -49.3(2) . .
Cd1 N1 Si1 C2 127.65(14) . .
Si2 N1 Si1 C3 71.9(2) . .
Cd1 N1 Si1 C3 -111.18(16) . .
Si1 N1 Si2 C6 -156.04(18) . .
Cd1 N1 Si2 C6 26.95(18) . .
Si1 N1 Si2 C4 -35.3(2) . .
Cd1 N1 Si2 C4 147.71(17) . .
Si1 N1 Si2 C5 84.6(2) . .
Cd1 N1 Si2 C5 -92.39(17) . .
